data_7209056
loop_
_publ_author_name
'Zheng, Ming-Jing'
'Zhu, Yan-Yu'
'Sun, Zhen-Gang'
'Zhu, Jiang'
'Jiao, Cheng-Qi'
'Chu, Wei'
'Sun, Shou-Hui'
'Tian, Hui'

_publ_section_title
;
 Synthesis, crystal structures, and surface photovoltage properties of
 four new metal diphosphonates based on the mixed ligands
;
_journal_issue 7
_journal_name_full CrystEngComm
_journal_page_first 1445
_journal_paper_doi 10.1039/c2ce26472b
_journal_volume 15
_journal_year 2013
_chemical_formula_sum 'C7 H12 N Ni0.5 O7.5 P2'
_chemical_formula_weight 321.46
_chemical_name_systematic
;
?
;
_space_group_IT_number 15
_symmetry_cell_setting monoclinic
_symmetry_space_group_name_Hall '-C 2yc'
_symmetry_space_group_name_H-M 'C 1 2/c 1'
_atom_sites_solution_hydrogens geom
_atom_sites_solution_primary direct
_atom_sites_solution_secondary difmap
_audit_creation_method SHELXL-97
_cell_angle_alpha 90.00
_cell_angle_beta 90.0800(10)
_cell_angle_gamma 90.00
_cell_formula_units_Z 8
_cell_length_a 17.3268(6)
_cell_length_b 17.6256(6)
_cell_length_c 7.5134(3)
_cell_measurement_reflns_used 4580
_cell_measurement_temperature 293(2)
_cell_measurement_theta_max 28.26
_cell_measurement_theta_min 2.31
_cell_volume 2294.55(14)
_computing_cell_refinement 'Bruker SMART'
_computing_data_collection 'Bruker SMART'
_computing_data_reduction 'Bruker SHELXTL'
_computing_molecular_graphics 'Bruker SHELXTL'
_computing_publication_material 'Bruker SHELXTL'
_computing_structure_refinement 'SHELXL-97 (Sheldrick, 1997)'
_computing_structure_solution 'SHELXS-97 (Sheldrick, 1990)'
_diffrn_ambient_temperature 293(2)
_diffrn_measured_fraction_theta_full 0.996
_diffrn_measured_fraction_theta_max 0.996
_diffrn_measurement_device_type 'Smart Apex II CCD'
_diffrn_measurement_method 'omega scans'
_diffrn_radiation_monochromator graphite
_diffrn_radiation_source 'fine-focus sealed tube'
_diffrn_radiation_type MoK\a
_diffrn_radiation_wavelength 0.71073
_diffrn_reflns_av_R_equivalents 0.0153
_diffrn_reflns_av_sigmaI/netI 0.0161
_diffrn_reflns_limit_h_max 21
_diffrn_reflns_limit_h_min -12
_diffrn_reflns_limit_k_max 17
_diffrn_reflns_limit_k_min -22
_diffrn_reflns_limit_l_max 9
_diffrn_reflns_limit_l_min -8
_diffrn_reflns_number 6448
_diffrn_reflns_theta_full 26.50
_diffrn_reflns_theta_max 26.50
_diffrn_reflns_theta_min 1.65
_diffrn_standards_decay_% 0
_diffrn_standards_interval_count 0
_diffrn_standards_interval_time 0
_diffrn_standards_number 0
_exptl_absorpt_coefficient_mu 1.205
_exptl_absorpt_correction_T_max 0.9455
_exptl_absorpt_correction_T_min 0.6919
_exptl_absorpt_correction_type empirical
_exptl_absorpt_process_details sadabs
_exptl_crystal_colour green
_exptl_crystal_density_diffrn 1.861
_exptl_crystal_density_method 'not measured'
_exptl_crystal_description block
_exptl_crystal_F_000 1320
_exptl_crystal_size_max 0.33
_exptl_crystal_size_mid 0.06
_exptl_crystal_size_min 0.05
_refine_diff_density_max 1.030
_refine_diff_density_min -0.931
_refine_diff_density_rms 0.096
_refine_ls_extinction_method none
_refine_ls_goodness_of_fit_ref 1.086
_refine_ls_hydrogen_treatment constr
_refine_ls_matrix_type full
_refine_ls_number_parameters 164
_refine_ls_number_reflns 2382
_refine_ls_number_restraints 1
_refine_ls_restrained_S_all 2.472
_refine_ls_R_factor_all 0.0372
_refine_ls_R_factor_gt 0.0348
_refine_ls_shift/su_max 0.000
_refine_ls_shift/su_mean 0.000
_refine_ls_structure_factor_coef Fsqd
_refine_ls_weighting_details 'calc w=1/[\s^2^(Fo^2^)+(0.0495P)^2^+8.3955P] where P=(Fo^2^+2Fc^2^)/3'
_refine_ls_weighting_scheme calc
_refine_ls_wR_factor_gt 0.0966
_refine_ls_wR_factor_ref 0.0983
_reflns_number_gt 2221
_reflns_number_total 2382
_reflns_threshold_expression >2sigma(I)
_cod_data_source_file c2ce26472b.txt
_cod_data_source_block szg178
_cod_depositor_comments
;
The following automatic conversions were performed:

'_symmetry_cell_setting' value 'Monoclinic' changed to 'monoclinic'
according to /home/saulius/struct/CIF-dictionaries/cif_core.dic
dictionary named 'cif_core.dic' version 2.4.2 from 2011-04-26.

Automatic conversion script
Id: cif_fix_values 1891 2012-01-12 08:04:46Z andrius 
;
_cod_original_sg_symbol_H-M 'C2/c '
_cod_original_formula_sum 'C7 H12 N Ni0.50 O7.50 P2'
_cod_database_code 7209056

loop_
_symmetry_equiv_pos_as_xyz
'x, y, z'
'-x, y, -z+1/2'
'x+1/2, y+1/2, z'
'-x+1/2, y+1/2, -z+1/2'
'-x, -y, -z'
'x, -y, z-1/2'
'-x+1/2, -y+1/2, -z'
'x+1/2, -y+1/2, z-1/2'

loop_
_atom_site_label
_atom_site_type_symbol
_atom_site_fract_x
_atom_site_fract_y
_atom_site_fract_z
_atom_site_U_iso_or_equiv
_atom_site_adp_type
_atom_site_occupancy
_atom_site_symmetry_multiplicity
_atom_site_calc_flag
_atom_site_refinement_flags
Ni1 Ni 0.0000 0.20621(6) 0.7500 0.0147(3) Uani 1 2 d S
P1 P 0.10312(8) 0.24044(9) 1.09907(19) 0.0165(4) Uani 1 1 d .
P2 P 0.13483(8) 0.33944(8) 0.77925(19) 0.0166(4) Uani 1 1 d D
O1 O 0.0985(3) 0.2469(3) 1.3053(6) 0.0301(11) Uani 1 1 d .
H1A H 0.0950 0.2028 1.3505 0.045 Uiso 1 1 d R
O2 O 0.1762(2) 0.1994(3) 1.0477(6) 0.0239(10) Uani 1 1 d .
O3 O 0.0291(2) 0.2074(2) 1.0236(5) 0.0178(8) Uani 1 1 d .
O4 O 0.1300(3) 0.4250(3) 0.7237(7) 0.0304(11) Uani 1 1 d .
H4A H 0.1409 0.4296 0.6140 0.046 Uiso 1 1 d R
O5 O 0.2193(2) 0.3145(3) 0.7433(6) 0.0285(10) Uani 1 1 d D
H5B H 0.2279 0.3160 0.6321 0.043 Uiso 1 1 d R
O6 O 0.0753(2) 0.2933(2) 0.6830(5) 0.0201(9) Uani 1 1 d .
O7 O 0.0343(2) 0.3732(2) 1.0253(6) 0.0230(9) Uani 1 1 d .
H7A H 0.0192 0.3743 1.1329 0.034 Uiso 1 1 d R
N1 N 0.0719(3) 0.1176(3) 0.6917(7) 0.0202(10) Uani 1 1 d .
C1 C 0.1102(3) 0.3382(3) 1.0167(8) 0.0181(11) Uani 1 1 d .
C2 C 0.1657(4) 0.3853(4) 1.1290(9) 0.0284(14) Uani 1 1 d .
H2A H 0.1505 0.3829 1.2517 0.043 Uiso 1 1 d R
H2B H 0.2171 0.3659 1.1164 0.043 Uiso 1 1 d R
H2C H 0.1642 0.4371 1.0894 0.043 Uiso 1 1 d R
C3 C 0.1434(4) 0.1232(4) 0.6231(9) 0.0261(13) Uani 1 1 d .
H3A H 0.1662 0.1725 0.6085 0.031 Uiso 1 1 d R
C4 C 0.1854(4) 0.0597(5) 0.5733(10) 0.0349(16) Uani 1 1 d .
H4B H 0.2363 0.0647 0.5244 0.042 Uiso 1 1 d R
C5 C 0.1527(5) -0.0109(5) 0.5952(11) 0.0404(18) Uani 1 1 d .
H5A H 0.1809 -0.0557 0.5629 0.048 Uiso 1 1 d R
C6 C 0.0789(5) -0.0171(4) 0.6655(10) 0.0358(16) Uani 1 1 d .
H6A H 0.0551 -0.0659 0.6791 0.043 Uiso 1 1 d R
C7 C 0.0400(4) 0.0487(4) 0.7126(8) 0.0235(13) Uani 1 1 d .
O1W O 0.0000 0.4909(4) 0.2500 0.0304(15) Uani 1 2 d S
H1WA H -0.0135 0.4777 0.1457 0.046 Uiso 1 1 d R

loop_
_atom_site_aniso_label
_atom_site_aniso_U_11
_atom_site_aniso_U_22
_atom_site_aniso_U_33
_atom_site_aniso_U_23
_atom_site_aniso_U_13
_atom_site_aniso_U_12
Ni1 0.0139(5) 0.0151(5) 0.0150(5) 0.000 -0.0012(4) 0.000
P1 0.0124(7) 0.0231(8) 0.0141(7) 0.0003(5) -0.0013(5) 0.0006(5)
P2 0.0127(7) 0.0180(8) 0.0191(7) 0.0018(5) -0.0006(5) -0.0009(5)
O1 0.024(2) 0.051(3) 0.015(2) 0.001(2) -0.0016(17) -0.005(2)
O2 0.016(2) 0.030(2) 0.026(2) -0.0004(18) -0.0008(17) 0.0052(17)
O3 0.0149(19) 0.023(2) 0.0155(18) 0.0011(16) -0.0012(15) -0.0015(15)
O4 0.033(3) 0.021(2) 0.036(3) 0.009(2) 0.004(2) -0.0033(19)
O5 0.016(2) 0.047(3) 0.023(2) 0.003(2) 0.0020(17) 0.003(2)
O6 0.0178(19) 0.025(2) 0.018(2) 0.0012(16) -0.0008(16) -0.0039(16)
O7 0.016(2) 0.024(2) 0.028(2) -0.0074(18) 0.0010(16) 0.0052(17)
N1 0.020(2) 0.021(2) 0.020(2) -0.0013(19) -0.0031(19) 0.0029(19)
C1 0.013(2) 0.020(3) 0.021(3) -0.004(2) -0.001(2) 0.001(2)
C2 0.023(3) 0.031(3) 0.032(3) -0.011(3) -0.005(3) -0.003(3)
C3 0.021(3) 0.029(3) 0.028(3) -0.004(3) -0.001(2) 0.003(3)
C4 0.027(3) 0.039(4) 0.039(4) -0.008(3) 0.001(3) 0.009(3)
C5 0.041(4) 0.032(4) 0.048(4) -0.010(3) 0.001(3) 0.015(3)
C6 0.042(4) 0.021(3) 0.044(4) -0.004(3) 0.000(3) 0.004(3)
C7 0.027(3) 0.020(3) 0.024(3) -0.001(2) -0.005(2) 0.002(2)
O1W 0.037(4) 0.020(3) 0.034(4) 0.000 0.001(3) 0.000

loop_
_atom_type_symbol
_atom_type_description
_atom_type_scat_dispersion_real
_atom_type_scat_dispersion_imag
_atom_type_scat_source
C C 0.0033 0.0016 'International Tables Vol C Tables 4.2.6.8 and 6.1.1.4'
H H 0.0000 0.0000 'International Tables Vol C Tables 4.2.6.8 and 6.1.1.4'
N N 0.0061 0.0033 'International Tables Vol C Tables 4.2.6.8 and 6.1.1.4'
Ni Ni 0.3393 1.1124 'International Tables Vol C Tables 4.2.6.8 and 6.1.1.4'
O O 0.0106 0.0060 'International Tables Vol C Tables 4.2.6.8 and 6.1.1.4'
P P 0.1023 0.0942 'International Tables Vol C Tables 4.2.6.8 and 6.1.1.4'

loop_
_geom_angle_atom_site_label_1
_geom_angle_atom_site_label_2
_geom_angle_atom_site_label_3
_geom_angle
_geom_angle_site_symmetry_1
_geom_angle_site_symmetry_3
N1 Ni1 N1 80.5(3) 2_556 .
N1 Ni1 O6 177.59(19) 2_556 .
N1 Ni1 O6 97.40(19) . .
N1 Ni1 O6 97.40(19) 2_556 2_556
N1 Ni1 O6 177.59(19) . 2_556
O6 Ni1 O6 84.7(2) . 2_556
N1 Ni1 O3 86.80(18) 2_556 .
N1 Ni1 O3 94.07(18) . .
O6 Ni1 O3 94.53(16) . .
O6 Ni1 O3 84.63(16) 2_556 .
N1 Ni1 O3 94.07(18) 2_556 2_556
N1 Ni1 O3 86.80(18) . 2_556
O6 Ni1 O3 84.63(16) . 2_556
O6 Ni1 O3 94.53(16) 2_556 2_556
O3 Ni1 O3 178.9(2) . 2_556
O2 P1 O3 115.4(3) . .
O2 P1 O1 109.5(3) . .
O3 P1 O1 110.8(2) . .
O2 P1 C1 107.9(3) . .
O3 P1 C1 106.9(2) . .
O1 P1 C1 105.7(3) . .
O6 P2 O5 114.2(3) . .
O6 P2 O4 111.0(3) . .
O5 P2 O4 106.0(3) . .
O6 P2 C1 107.5(3) . .
O5 P2 C1 112.7(3) . .
O4 P2 C1 104.9(3) . .
P1 O1 H1A 109.6 . .
P1 O3 Ni1 124.6(2) . .
P2 O4 H4A 109.8 . .
P2 O5 H5B 109.2 . .
P2 O6 Ni1 135.8(3) . .
C1 O7 H7A 109.3 . .
C7 N1 C3 119.3(5) . .
C7 N1 Ni1 114.4(4) . .
C3 N1 Ni1 126.0(4) . .
O7 C1 C2 108.3(5) . .
O7 C1 P2 104.5(4) . .
C2 C1 P2 112.6(4) . .
O7 C1 P1 108.8(4) . .
C2 C1 P1 111.5(4) . .
P2 C1 P1 110.8(3) . .
C1 C2 H2A 109.5 . .
C1 C2 H2B 109.6 . .
H2A C2 H2B 109.5 . .
C1 C2 H2C 109.2 . .
H2A C2 H2C 109.5 . .
H2B C2 H2C 109.5 . .
N1 C3 C4 121.9(7) . .
N1 C3 H3A 119.2 . .
C4 C3 H3A 118.9 . .
C5 C4 C3 118.7(7) . .
C5 C4 H4B 120.4 . .
C3 C4 H4B 120.8 . .
C4 C5 C6 119.7(7) . .
C4 C5 H5A 120.2 . .
C6 C5 H5A 120.0 . .
C7 C6 C5 118.7(7) . .
C7 C6 H6A 120.8 . .
C5 C6 H6A 120.5 . .
N1 C7 C6 121.7(6) . .
N1 C7 C7 115.2(3) . 2_556
C6 C7 C7 123.1(4) . 2_556

loop_
_geom_bond_atom_site_label_1
_geom_bond_atom_site_label_2
_geom_bond_distance
_geom_bond_site_symmetry_2
Ni1 N1 2.046(5) 2_556
Ni1 N1 2.046(5) .
Ni1 O6 2.076(4) .
Ni1 O6 2.076(4) 2_556
Ni1 O3 2.116(4) .
Ni1 O3 2.116(4) 2_556
P1 O2 1.508(4) .
P1 O3 1.517(4) .
P1 O1 1.556(4) .
P1 C1 1.835(6) .
P2 O6 1.499(4) .
P2 O5 1.551(4) .
P2 O4 1.567(5) .
P2 C1 1.835(6) .
O1 H1A 0.8502 .
O4 H4A 0.8500 .
O5 H5B 0.8500 .
O7 C1 1.454(7) .
O7 H7A 0.8500 .
N1 C7 1.344(8) .
N1 C3 1.346(8) .
C1 C2 1.524(8) .
C2 H2A 0.9600 .
C2 H2B 0.9599 .
C2 H2C 0.9600 .
C3 C4 1.386(10) .
C3 H3A 0.9601 .
C4 C5 1.377(12) .
C4 H4B 0.9601 .
C5 C6 1.388(11) .
C5 H5A 0.9602 .
C6 C7 1.387(9) .
C6 H6A 0.9599 .
C7 C7 1.497(13) 2_556
O1W H1WA 0.8500 .

loop_
_geom_torsion_atom_site_label_1
_geom_torsion_atom_site_label_2
_geom_torsion_atom_site_label_3
_geom_torsion_atom_site_label_4
_geom_torsion
_geom_torsion_site_symmetry_1
_geom_torsion_site_symmetry_4
O2 P1 O3 Ni1 -66.4(4) . .
O1 P1 O3 Ni1 168.4(3) . .
C1 P1 O3 Ni1 53.6(3) . .
N1 Ni1 O3 P1 157.4(3) 2_556 .
N1 Ni1 O3 P1 77.2(3) . .
O6 Ni1 O3 P1 -20.6(3) . .
O6 Ni1 O3 P1 -104.8(3) 2_556 .
O3 Ni1 O3 P1 -62.7(3) 2_556 .
O5 P2 O6 Ni1 101.9(4) . .
O4 P2 O6 Ni1 -138.3(4) . .
C1 P2 O6 Ni1 -24.0(4) . .
N1 Ni1 O6 P2 -119(4) 2_556 .
N1 Ni1 O6 P2 -90.5(4) . .
O6 Ni1 O6 P2 88.3(4) 2_556 .
O3 Ni1 O6 P2 4.2(4) . .
O3 Ni1 O6 P2 -176.6(4) 2_556 .
N1 Ni1 N1 C7 1.6(3) 2_556 .
O6 Ni1 N1 C7 -177.2(4) . .
O6 Ni1 N1 C7 31(5) 2_556 .
O3 Ni1 N1 C7 87.7(4) . .
O3 Ni1 N1 C7 -93.0(4) 2_556 .
N1 Ni1 N1 C3 176.0(6) 2_556 .
O6 Ni1 N1 C3 -2.8(5) . .
O6 Ni1 N1 C3 -155(4) 2_556 .
O3 Ni1 N1 C3 -97.9(5) . .
O3 Ni1 N1 C3 81.4(5) 2_556 .
O6 P2 C1 O7 -61.1(4) . .
O5 P2 C1 O7 172.0(3) . .
O4 P2 C1 O7 57.1(4) . .
O6 P2 C1 C2 -178.5(4) . .
O5 P2 C1 C2 54.7(5) . .
O4 P2 C1 C2 -60.2(5) . .
O6 P2 C1 P1 55.9(3) . .
O5 P2 C1 P1 -71.0(4) . .
O4 P2 C1 P1 174.1(3) . .
O2 P1 C1 O7 166.2(4) . .
O3 P1 C1 O7 41.5(4) . .
O1 P1 C1 O7 -76.6(4) . .
O2 P1 C1 C2 -74.4(5) . .
O3 P1 C1 C2 160.9(4) . .
O1 P1 C1 C2 42.8(5) . .
O2 P1 C1 P2 51.9(4) . .
O3 P1 C1 P2 -72.8(3) . .
O1 P1 C1 P2 169.0(3) . .
C7 N1 C3 C4 -0.1(10) . .
Ni1 N1 C3 C4 -174.2(5) . .
N1 C3 C4 C5 -0.1(11) . .
C3 C4 C5 C6 0.2(12) . .
C4 C5 C6 C7 -0.2(12) . .
C3 N1 C7 C6 0.1(9) . .
Ni1 N1 C7 C6 174.9(5) . .
C3 N1 C7 C7 -179.1(6) . 2_556
Ni1 N1 C7 C7 -4.3(8) . 2_556
C5 C6 C7 N1 0.1(11) . .
C5 C6 C7 C7 179.2(8) . 2_556
